data_4508554
loop_
_publ_author_name
'Chandrasekhar, Vadapalli'
'Mohapatra, Chandrajeet'

_publ_section_title
;
 2D-Coordination Polymer Containing Interconnected 82-Membered Organotin
 Macrocycles
;
_journal_issue 11
_journal_name_full 'Crystal Growth &amp; Design'
_journal_page_first 4655
_journal_paper_doi 10.1021/cg401363p
_journal_volume 13
_journal_year 2013
_chemical_formula_sum 'C43 H66 N3 O4 Sn2'
_chemical_formula_weight 926.37
_chemical_name_systematic
;
 ?
;
_space_group_IT_number 14
_symmetry_cell_setting monoclinic
_symmetry_space_group_name_Hall '-P 2yn'
_symmetry_space_group_name_H-M 'P 1 21/n 1'
_atom_sites_solution_hydrogens geom
_atom_sites_solution_primary direct
_atom_sites_solution_secondary difmap
_audit_creation_method SHELXL-97
_cell_angle_alpha 90.000(5)
_cell_angle_beta 95.048(5)
_cell_angle_gamma 90.000(5)
_cell_formula_units_Z 4
_cell_length_a 8.273(5)
_cell_length_b 28.875(5)
_cell_length_c 18.694(5)
_cell_measurement_temperature 293(2)
_cell_volume 4448(3)
_computing_cell_refinement 'Bruker SMART'
_computing_data_collection 'Bruker SMART'
_computing_data_reduction 'Bruker SAINT'
_computing_molecular_graphics 'Bruker SHELXTL'
_computing_publication_material 'Bruker SHELXTL'
_computing_structure_refinement 'SHELXL-97 (Sheldrick, 1997)'
_computing_structure_solution 'SHELXS-97 (Sheldrick, 1990)'
_diffrn_ambient_temperature 293(2)
_diffrn_measured_fraction_theta_full 0.995
_diffrn_measured_fraction_theta_max 0.995
_diffrn_measurement_device_type 'CCD area detector'
_diffrn_measurement_method 'phi and omega scans'
_diffrn_radiation_monochromator graphite
_diffrn_radiation_source 'fine-focus sealed tube'
_diffrn_radiation_type MoK\a
_diffrn_radiation_wavelength 0.71069
_diffrn_reflns_av_R_equivalents 0.0748
_diffrn_reflns_av_sigmaI/netI 0.0884
_diffrn_reflns_limit_h_max 10
_diffrn_reflns_limit_h_min -9
_diffrn_reflns_limit_k_max 33
_diffrn_reflns_limit_k_min -34
_diffrn_reflns_limit_l_max 12
_diffrn_reflns_limit_l_min -22
_diffrn_reflns_number 23634
_diffrn_reflns_theta_full 25.50
_diffrn_reflns_theta_max 25.50
_diffrn_reflns_theta_min 2.19
_exptl_absorpt_coefficient_mu 1.164
_exptl_absorpt_correction_T_max 1
_exptl_absorpt_correction_T_min 0.707704
_exptl_absorpt_correction_type empirical
_exptl_crystal_colour colourless
_exptl_crystal_density_diffrn 1.383
_exptl_crystal_density_method 'not measured'
_exptl_crystal_description block
_exptl_crystal_F_000 1908
_exptl_crystal_size_max 0.23
_exptl_crystal_size_mid 0.16
_exptl_crystal_size_min 0.14
_refine_diff_density_max 1.044
_refine_diff_density_min -0.909
_refine_diff_density_rms 0.253
_refine_ls_extinction_method none
_refine_ls_goodness_of_fit_ref 1.117
_refine_ls_hydrogen_treatment mixed
_refine_ls_matrix_type full
_refine_ls_number_parameters 475
_refine_ls_number_reflns 8228
_refine_ls_number_restraints 0
_refine_ls_restrained_S_all 1.117
_refine_ls_R_factor_all 0.0877
_refine_ls_R_factor_gt 0.0556
_refine_ls_shift/su_max 0.001
_refine_ls_shift/su_mean 0.000
_refine_ls_structure_factor_coef Fsqd
_refine_ls_weighting_details 'calc w=1/[\s^2^(Fo^2^)+(0.0824P)^2^+0.0000P] where P=(Fo^2^+2Fc^2^)/3'
_refine_ls_weighting_scheme calc
_refine_ls_wR_factor_gt 0.1274
_refine_ls_wR_factor_ref 0.1768
_reflns_number_gt 5899
_reflns_number_total 8228
_reflns_threshold_expression >2sigma(I)
_cod_data_source_file cg401363p_si_002.cif
_cod_data_source_block compound1
_cod_depositor_comments
;
The following automatic conversions were performed:

'_symmetry_cell_setting' value 'Monoclinic' changed to 'monoclinic'
according to /home/saulius/struct/CIF-dictionaries/cif_core.dic
dictionary named 'cif_core.dic' version 2.4.2 from 2011-04-26.

Automatic conversion script
Id: cif_fix_values 1891 2012-01-12 08:04:46Z andrius 
;
_cod_original_sg_symbol_H-M 'P2(1)/n  '
_cod_database_code 4508554

loop_
_symmetry_equiv_pos_as_xyz
'x, y, z'
'-x+1/2, y+1/2, -z+1/2'
'-x, -y, -z'
'x-1/2, -y-1/2, z-1/2'

loop_
_atom_site_label
_atom_site_type_symbol
_atom_site_fract_x
_atom_site_fract_y
_atom_site_fract_z
_atom_site_U_iso_or_equiv
_atom_site_adp_type
_atom_site_occupancy
_atom_site_symmetry_multiplicity
_atom_site_calc_flag
_atom_site_refinement_flags
Sn1 Sn 0.45338(6) 0.076552(17) 0.28580(3) 0.02345(16) Uani 1 1 d .
Sn2 Sn 0.51250(6) 0.199073(17) -0.09209(3) 0.02153(16) Uani 1 1 d .
O1 O 0.6871(6) 0.18263(18) -0.0047(3) 0.0290(12) Uani 1 1 d .
O2 O 0.9090(6) 0.22409(17) -0.0253(3) 0.0262(12) Uani 1 1 d .
O3 O 0.6102(6) 0.11256(17) 0.2200(3) 0.0262(12) Uani 1 1 d .
O4 O 0.8001(6) 0.11534(17) 0.3131(3) 0.0264(12) Uani 1 1 d .
N1 N 1.2349(7) 0.2173(2) 0.2264(3) 0.0235(14) Uani 1 1 d .
N2 N 1.7733(7) 0.2821(2) 0.3168(3) 0.0233(14) Uani 1 1 d .
C1 C 0.8309(9) 0.2001(2) 0.0127(4) 0.0221(16) Uani 1 1 d .
C2 C 0.7503(9) 0.1250(2) 0.2505(4) 0.0237(16) Uani 1 1 d .
C3 C 0.8928(8) 0.1878(2) 0.0889(4) 0.0194(15) Uani 1 1 d .
C4 C 0.7996(8) 0.1606(2) 0.1312(4) 0.0216(16) Uani 1 1 d .
H4 H 0.7025 0.1479 0.1114 0.026 Uiso 1 1 calc R
C5 C 0.8516(8) 0.1523(2) 0.2031(4) 0.0197(15) Uani 1 1 d .
C6 C 0.9974(8) 0.1718(2) 0.2323(4) 0.0209(16) Uani 1 1 d .
H6 H 1.0306 0.1673 0.2806 0.025 Uiso 1 1 calc R
C7 C 1.0944(8) 0.1982(2) 0.1897(4) 0.0227(16) Uani 1 1 d .
C8 C 1.0400(8) 0.2069(2) 0.1178(4) 0.0196(15) Uani 1 1 d .
H8 H 1.1012 0.2252 0.0894 0.023 Uiso 1 1 calc R
C9 C 1.3591(9) 0.2245(2) 0.1950(4) 0.0266(17) Uani 1 1 d .
H9 H 1.3614 0.2174 0.1466 0.032 Uiso 1 1 calc R
C10 C 1.5034(8) 0.2447(2) 0.2363(4) 0.0256(17) Uani 1 1 d .
C11 C 1.5034(8) 0.2503(2) 0.3100(4) 0.0232(16) Uani 1 1 d .
H11 H 1.4139 0.2416 0.3336 0.028 Uiso 1 1 calc R
C12 C 1.6378(9) 0.2690(2) 0.3472(4) 0.0263(17) Uani 1 1 d .
H12 H 1.6360 0.2729 0.3965 0.032 Uiso 1 1 calc R
C13 C 1.7728(9) 0.2768(2) 0.2451(4) 0.0248(17) Uani 1 1 d .
H13 H 1.8640 0.2857 0.2228 0.030 Uiso 1 1 calc R
C14 C 1.6404(9) 0.2584(2) 0.2033(4) 0.0268(17) Uani 1 1 d .
H14 H 1.6434 0.2553 0.1539 0.032 Uiso 1 1 calc R
C20 C 0.5242(9) 0.2734(3) -0.0782(4) 0.0284(18) Uani 1 1 d .
H20A H 0.6147 0.2847 -0.1030 0.034 Uiso 1 1 calc R
H20B H 0.4263 0.2865 -0.1026 0.034 Uiso 1 1 calc R
C21 C 0.5424(11) 0.2928(3) -0.0024(5) 0.037(2) Uani 1 1 d .
H21A H 0.4548 0.2812 0.0238 0.044 Uiso 1 1 calc R
H21B H 0.6438 0.2819 0.0218 0.044 Uiso 1 1 calc R
C22 C 0.5404(11) 0.3453(3) -0.0006(5) 0.040(2) Uani 1 1 d .
H22A H 0.4352 0.3562 -0.0207 0.048 Uiso 1 1 calc R
H22B H 0.6214 0.3570 -0.0305 0.048 Uiso 1 1 calc R
C23 C 0.5744(15) 0.3645(3) 0.0751(6) 0.063(3) Uani 1 1 d .
H23A H 0.4956 0.3526 0.1051 0.095 Uiso 1 1 calc R
H23B H 0.5680 0.3977 0.0738 0.095 Uiso 1 1 calc R
H23C H 0.6811 0.3552 0.0943 0.095 Uiso 1 1 calc R
C24 C 0.3330(10) 0.1565(3) -0.0450(5) 0.045(2) Uani 1 1 d .
H24A H 0.2597 0.1771 -0.0226 0.054 Uiso 1 1 calc R
H24B H 0.2698 0.1408 -0.0839 0.054 Uiso 1 1 calc R
C25 C 0.3902(12) 0.1211(3) 0.0087(5) 0.052(3) Uani 1 1 d .
H25A H 0.2956 0.1057 0.0248 0.062 Uiso 1 1 calc R
H25B H 0.4438 0.1370 0.0499 0.062 Uiso 1 1 calc R
C26 C 0.5036(13) 0.0844(3) -0.0142(6) 0.053(3) Uani 1 1 d .
H26A H 0.4483 0.0661 -0.0525 0.064 Uiso 1 1 calc R
H26B H 0.5964 0.0991 -0.0330 0.064 Uiso 1 1 calc R
C27 C 0.5602(15) 0.0536(4) 0.0449(6) 0.069(3) Uani 1 1 d .
H27A H 0.6140 0.0715 0.0832 0.103 Uiso 1 1 calc R
H27B H 0.6347 0.0314 0.0282 0.103 Uiso 1 1 calc R
H27C H 0.4693 0.0378 0.0620 0.103 Uiso 1 1 calc R
C28 C 0.6328(9) 0.1720(3) -0.1794(4) 0.0267(17) Uani 1 1 d .
H28A H 0.5568 0.1525 -0.2083 0.032 Uiso 1 1 calc R
H28B H 0.6613 0.1976 -0.2094 0.032 Uiso 1 1 calc R
C29 C 0.7848(9) 0.1440(3) -0.1590(5) 0.0313(19) Uani 1 1 d .
H29A H 0.7561 0.1169 -0.1322 0.038 Uiso 1 1 calc R
H29B H 0.8589 0.1625 -0.1278 0.038 Uiso 1 1 calc R
C30 C 0.8716(9) 0.1283(3) -0.2238(5) 0.035(2) Uani 1 1 d .
H30A H 0.8975 0.1555 -0.2511 0.042 Uiso 1 1 calc R
H30B H 0.9733 0.1138 -0.2065 0.042 Uiso 1 1 calc R
C31 C 0.7768(10) 0.0950(3) -0.2736(5) 0.039(2) Uani 1 1 d .
H31A H 0.7496 0.0680 -0.2472 0.059 Uiso 1 1 calc R
H31B H 0.8414 0.0861 -0.3115 0.059 Uiso 1 1 calc R
H31C H 0.6791 0.1097 -0.2937 0.059 Uiso 1 1 calc R
C32 C 0.2617(9) 0.0740(3) 0.2008(4) 0.0307(18) Uani 1 1 d .
H32A H 0.1701 0.0912 0.2161 0.037 Uiso 1 1 calc R
H32B H 0.2983 0.0899 0.1596 0.037 Uiso 1 1 calc R
C33 C 0.2020(10) 0.0263(3) 0.1766(4) 0.035(2) Uani 1 1 d .
H33A H 0.1673 0.0097 0.2178 0.042 Uiso 1 1 calc R
H33B H 0.2915 0.0092 0.1592 0.042 Uiso 1 1 calc R
C34 C 0.0617(10) 0.0274(3) 0.1178(5) 0.041(2) Uani 1 1 d .
H34A H 0.0921 0.0464 0.0783 0.050 Uiso 1 1 calc R
H34B H -0.0322 0.0415 0.1366 0.050 Uiso 1 1 calc R
C35 C 0.0166(13) -0.0214(3) 0.0898(6) 0.059(3) Uani 1 1 d .
H35A H 0.1102 -0.0359 0.0727 0.088 Uiso 1 1 calc R
H35B H -0.0679 -0.0193 0.0513 0.088 Uiso 1 1 calc R
H35C H -0.0208 -0.0396 0.1281 0.088 Uiso 1 1 calc R
C36 C 0.4441(9) 0.1307(2) 0.3632(4) 0.0252(17) Uani 1 1 d .
H36A H 0.5007 0.1574 0.3460 0.030 Uiso 1 1 calc R
H36B H 0.3314 0.1396 0.3652 0.030 Uiso 1 1 calc R
C37 C 0.5153(10) 0.1201(3) 0.4395(4) 0.0335(19) Uani 1 1 d .
H37A H 0.4492 0.0967 0.4602 0.040 Uiso 1 1 calc R
H37B H 0.6236 0.1075 0.4378 0.040 Uiso 1 1 calc R
C38 C 0.5238(12) 0.1626(3) 0.4870(5) 0.045(2) Uani 1 1 d .
H38A H 0.4169 0.1766 0.4855 0.055 Uiso 1 1 calc R
H38B H 0.5965 0.1850 0.4682 0.055 Uiso 1 1 calc R
C39 C 0.5825(14) 0.1521(4) 0.5648(6) 0.064(3) Uani 1 1 d .
H39A H 0.5110 0.1300 0.5839 0.096 Uiso 1 1 calc R
H39B H 0.5832 0.1801 0.5925 0.096 Uiso 1 1 calc R
H39C H 0.6902 0.1396 0.5670 0.096 Uiso 1 1 calc R
C40 C 0.5904(9) 0.0143(3) 0.3051(4) 0.0286(18) Uani 1 1 d .
H40A H 0.6391 0.0150 0.3543 0.034 Uiso 1 1 calc R
H40B H 0.5158 -0.0117 0.3010 0.034 Uiso 1 1 calc R
C41 C 0.7247(10) 0.0054(3) 0.2556(5) 0.0323(19) Uani 1 1 d .
H41A H 0.8030 0.0304 0.2607 0.039 Uiso 1 1 calc R
H41B H 0.6780 0.0051 0.2061 0.039 Uiso 1 1 calc R
C42 C 0.8126(10) -0.0413(3) 0.2729(5) 0.036(2) Uani 1 1 d .
H42A H 0.9060 -0.0431 0.2451 0.043 Uiso 1 1 calc R
H42B H 0.8526 -0.0413 0.3232 0.043 Uiso 1 1 calc R
C43 C 0.7102(10) -0.0840(3) 0.2579(6) 0.042(2) Uani 1 1 d .
H43A H 0.6235 -0.0843 0.2888 0.063 Uiso 1 1 calc R
H43B H 0.7762 -0.1111 0.2667 0.063 Uiso 1 1 calc R
H43C H 0.6658 -0.0838 0.2087 0.063 Uiso 1 1 calc R
N3 N 0.2552(7) 0.0356(2) 0.3665(3) 0.0258(14) Uani 1 1 d .
C16 C 0.0086(9) 0.0416(3) 0.4221(4) 0.0289(18) Uani 1 1 d .
H16 H -0.0914 0.0562 0.4230 0.035 Uiso 1 1 calc R
C15 C 0.1098(9) 0.0541(3) 0.3713(4) 0.0292(18) Uani 1 1 d .
H15 H 0.0747 0.0769 0.3383 0.035 Uiso 1 1 calc R
C17 C 0.0537(9) 0.0073(2) 0.4723(4) 0.0250(17) Uani 1 1 d .
C18 C 0.2069(11) -0.0120(3) 0.4666(5) 0.041(2) Uani 1 1 d .
H18 H 0.2457 -0.0348 0.4987 0.050 Uiso 1 1 calc R
C19 C 0.3003(10) 0.0025(3) 0.4141(5) 0.038(2) Uani 1 1 d .
H19 H 0.4008 -0.0115 0.4113 0.045 Uiso 1 1 calc R

loop_
_atom_site_aniso_label
_atom_site_aniso_U_11
_atom_site_aniso_U_22
_atom_site_aniso_U_33
_atom_site_aniso_U_23
_atom_site_aniso_U_13
_atom_site_aniso_U_12
Sn1 0.0212(3) 0.0256(3) 0.0242(3) 0.0047(2) 0.0057(2) 0.0014(2)
Sn2 0.0178(3) 0.0270(3) 0.0194(3) 0.0034(2) 0.0002(2) 0.0001(2)
O1 0.024(3) 0.039(3) 0.024(3) 0.006(3) -0.006(2) -0.004(2)
O2 0.025(3) 0.034(3) 0.020(3) 0.004(2) 0.003(2) -0.005(2)
O3 0.020(3) 0.032(3) 0.026(3) 0.010(2) 0.001(2) -0.006(2)
O4 0.025(3) 0.037(3) 0.017(3) 0.006(2) 0.003(2) 0.000(2)
N1 0.019(3) 0.027(3) 0.024(4) -0.001(3) -0.001(3) -0.006(3)
N2 0.016(3) 0.028(3) 0.025(4) 0.001(3) 0.000(3) 0.003(2)
C1 0.023(4) 0.023(4) 0.019(4) -0.002(3) -0.007(3) 0.006(3)
C2 0.024(4) 0.021(4) 0.027(4) 0.002(3) 0.006(3) -0.002(3)
C3 0.024(4) 0.021(3) 0.012(4) -0.002(3) -0.003(3) 0.003(3)
C4 0.019(4) 0.024(4) 0.022(4) 0.000(3) -0.001(3) 0.001(3)
C5 0.022(4) 0.013(3) 0.024(4) 0.006(3) 0.003(3) 0.003(3)
C6 0.023(4) 0.018(3) 0.021(4) 0.000(3) -0.002(3) 0.002(3)
C7 0.010(3) 0.031(4) 0.027(4) -0.010(3) 0.003(3) 0.003(3)
C8 0.015(3) 0.021(3) 0.022(4) 0.000(3) 0.002(3) 0.005(3)
C9 0.029(4) 0.028(4) 0.021(4) 0.000(3) -0.008(3) -0.002(3)
C10 0.018(4) 0.025(4) 0.033(5) 0.001(4) -0.003(3) -0.003(3)
C11 0.018(3) 0.023(4) 0.028(4) 0.003(3) 0.001(3) -0.005(3)
C12 0.026(4) 0.027(4) 0.026(4) 0.000(3) 0.001(3) 0.001(3)
C13 0.018(4) 0.029(4) 0.028(4) 0.000(3) 0.002(3) -0.003(3)
C14 0.028(4) 0.029(4) 0.024(4) 0.005(3) 0.007(3) 0.000(3)
C20 0.029(4) 0.033(4) 0.022(4) 0.003(4) 0.001(3) 0.001(3)
C21 0.045(5) 0.037(5) 0.026(5) -0.001(4) -0.003(4) 0.000(4)
C22 0.048(5) 0.033(5) 0.039(5) -0.006(4) 0.002(4) 0.006(4)
C23 0.092(9) 0.044(6) 0.053(7) -0.009(5) -0.001(6) 0.014(6)
C24 0.026(4) 0.062(6) 0.046(6) 0.030(5) 0.007(4) 0.003(4)
C25 0.046(6) 0.059(6) 0.050(6) 0.015(5) 0.004(5) -0.003(5)
C26 0.063(7) 0.043(5) 0.056(7) -0.001(5) 0.014(5) -0.005(5)
C27 0.081(8) 0.055(6) 0.070(8) -0.004(6) 0.005(7) -0.004(6)
C28 0.022(4) 0.031(4) 0.027(4) 0.000(4) -0.003(3) 0.003(3)
C29 0.028(4) 0.031(4) 0.035(5) 0.002(4) 0.000(4) 0.005(3)
C30 0.026(4) 0.036(4) 0.045(5) -0.001(4) 0.007(4) 0.006(4)
C31 0.040(5) 0.041(5) 0.036(5) -0.004(4) -0.005(4) 0.009(4)
C32 0.025(4) 0.036(4) 0.031(5) 0.010(4) 0.005(4) 0.001(3)
C33 0.037(5) 0.038(4) 0.031(5) 0.005(4) 0.004(4) -0.005(4)
C34 0.038(5) 0.047(5) 0.039(5) -0.001(5) 0.004(4) -0.009(4)
C35 0.072(7) 0.055(6) 0.048(6) 0.005(5) -0.005(6) -0.024(5)
C36 0.026(4) 0.023(4) 0.027(4) 0.002(3) 0.003(3) 0.005(3)
C37 0.035(5) 0.031(4) 0.034(5) 0.005(4) 0.002(4) 0.004(3)
C38 0.058(6) 0.041(5) 0.037(5) -0.007(4) 0.005(5) 0.016(4)
C39 0.079(8) 0.064(7) 0.046(6) -0.006(6) -0.014(6) 0.012(6)
C40 0.027(4) 0.031(4) 0.029(4) 0.006(4) 0.004(3) 0.003(3)
C41 0.034(4) 0.028(4) 0.036(5) -0.001(4) 0.011(4) 0.003(3)
C42 0.034(5) 0.037(5) 0.039(5) -0.001(4) 0.010(4) 0.001(4)
C43 0.034(5) 0.034(5) 0.060(6) -0.006(4) 0.014(4) 0.002(4)
N3 0.024(3) 0.025(3) 0.029(4) 0.006(3) 0.008(3) 0.001(3)
C16 0.018(4) 0.031(4) 0.038(5) 0.009(4) 0.005(3) 0.002(3)
C15 0.031(4) 0.030(4) 0.027(4) 0.009(4) 0.005(4) -0.001(3)
C17 0.024(4) 0.023(4) 0.028(4) 0.000(3) 0.001(3) -0.001(3)
C18 0.046(5) 0.040(5) 0.040(5) 0.016(4) 0.017(4) 0.023(4)
C19 0.033(4) 0.043(5) 0.040(5) 0.015(4) 0.023(4) 0.015(4)

loop_
_atom_type_symbol
_atom_type_description
_atom_type_scat_dispersion_real
_atom_type_scat_dispersion_imag
_atom_type_scat_source
C C 0.0033 0.0016 'International Tables Vol C Tables 4.2.6.8 and 6.1.1.4'
H H 0.0000 0.0000 'International Tables Vol C Tables 4.2.6.8 and 6.1.1.4'
N N 0.0061 0.0033 'International Tables Vol C Tables 4.2.6.8 and 6.1.1.4'
O O 0.0106 0.0060 'International Tables Vol C Tables 4.2.6.8 and 6.1.1.4'
Sn Sn -0.6537 1.4246 'International Tables Vol C Tables 4.2.6.8 and 6.1.1.4'

loop_
_geom_angle_atom_site_label_1
_geom_angle_atom_site_label_2
_geom_angle_atom_site_label_3
_geom_angle
_geom_angle_site_symmetry_3
O3 Sn1 C36 95.4(3) .
O3 Sn1 C40 99.6(2) .
C36 Sn1 C40 123.4(3) .
O3 Sn1 C32 92.1(3) .
C36 Sn1 C32 117.3(3) .
C40 Sn1 C32 116.2(3) .
C28 Sn2 O1 100.0(2) .
C28 Sn2 C20 115.9(3) .
O1 Sn2 C20 96.3(2) .
C28 Sn2 C24 118.9(3) .
O1 Sn2 C24 90.3(3) .
C20 Sn2 C24 122.6(3) .
C28 Sn2 N2 87.4(2) 4_465
O1 Sn2 N2 171.6(2) 4_465
C20 Sn2 N2 83.9(2) 4_465
C24 Sn2 N2 82.7(3) 4_465
C1 O1 Sn2 130.0(5) .
C2 O3 Sn1 116.5(5) .
C9 N1 C7 121.0(7) .
C13 N2 C12 117.0(6) .
C13 N2 Sn2 128.4(5) 4_766
C12 N2 Sn2 113.7(5) 4_766
O2 C1 O1 126.4(7) .
O2 C1 C3 122.0(6) .
O1 C1 C3 111.6(7) .
O4 C2 O3 124.4(7) .
O4 C2 C5 121.3(6) .
O3 C2 C5 114.3(6) .
C4 C3 C8 120.6(6) .
C4 C3 C1 120.6(6) .
C8 C3 C1 118.7(7) .
C3 C4 C5 120.3(6) .
C4 C5 C6 119.3(7) .
C4 C5 C2 121.3(6) .
C6 C5 C2 119.4(6) .
C5 C6 C7 120.9(7) .
C8 C7 C6 119.3(6) .
C8 C7 N1 125.4(7) .
C6 C7 N1 115.1(7) .
C3 C8 C7 119.6(7) .
N1 C9 C10 118.7(7) .
C11 C10 C14 118.6(6) .
C11 C10 C9 119.5(7) .
C14 C10 C9 121.9(7) .
C12 C11 C10 118.6(7) .
N2 C12 C11 124.2(7) .
N2 C13 C14 122.3(7) .
C13 C14 C10 119.3(7) .
C21 C20 Sn2 118.5(5) .
C22 C21 C20 112.9(7) .
C21 C22 C23 112.5(8) .
C25 C24 Sn2 118.5(6) .
C24 C25 C26 117.6(9) .
C27 C26 C25 112.3(9) .
C29 C28 Sn2 115.8(5) .
C28 C29 C30 113.3(7) .
C31 C30 C29 114.9(7) .
C33 C32 Sn1 116.9(5) .
C32 C33 C34 113.6(7) .
C33 C34 C35 111.7(7) .
C37 C36 Sn1 116.8(5) .
C38 C37 C36 112.3(6) .
C37 C38 C39 113.2(7) .
C41 C40 Sn1 116.2(5) .
C40 C41 C42 111.8(7) .
C43 C42 C41 115.2(7) .
C15 N3 C19 116.4(7) .
C15 C16 C17 120.8(7) .
N3 C15 C16 123.6(7) .
C16 C17 C18 115.0(7) .
C16 C17 C17 122.1(8) 3_556
C18 C17 C17 122.9(8) 3_556
C19 C18 C17 120.5(7) .
N3 C19 C18 123.6(7) .

loop_
_geom_bond_atom_site_label_1
_geom_bond_atom_site_label_2
_geom_bond_distance
_geom_bond_site_symmetry_2
Sn1 O3 2.135(5) .
Sn1 C36 2.137(7) .
Sn1 C40 2.139(7) .
Sn1 C32 2.145(8) .
Sn2 C28 2.135(8) .
Sn2 O1 2.137(5) .
Sn2 C20 2.164(8) .
Sn2 C24 2.173(8) .
Sn2 N2 2.553(6) 4_465
O1 C1 1.307(8) .
O2 C1 1.217(9) .
O3 C2 1.296(8) .
O4 C2 1.238(9) .
N1 C9 1.246(10) .
N1 C7 1.409(8) .
N2 C13 1.349(10) .
N2 C12 1.354(9) .
N2 Sn2 2.553(6) 4_766
C1 C3 1.514(10) .
C2 C5 1.497(10) .
C3 C4 1.394(10) .
C3 C8 1.401(10) .
C4 C5 1.396(10) .
C5 C6 1.397(9) .
C6 C7 1.404(10) .
C7 C8 1.402(10) .
C9 C10 1.484(9) .
C10 C11 1.386(11) .
C10 C14 1.395(11) .
C11 C12 1.370(10) .
C13 C14 1.394(10) .
C20 C21 1.519(11) .
C21 C22 1.514(10) .
C22 C23 1.524(13) .
C24 C25 1.482(11) .
C25 C26 1.503(13) .
C26 C27 1.461(14) .
C28 C29 1.515(10) .
C29 C30 1.530(11) .
C30 C31 1.509(11) .
C32 C33 1.519(10) .
C33 C34 1.527(11) .
C34 C35 1.540(12) .
C36 C37 1.526(11) .
C37 C38 1.515(11) .
C38 C39 1.522(13) .
C40 C41 1.529(11) .
C41 C42 1.552(10) .
C42 C43 1.509(11) .
N3 C15 1.327(10) .
N3 C19 1.336(9) .
C16 C15 1.368(11) .
C16 C17 1.392(10) .
C17 C18 1.397(11) .
C17 C17 1.484(15) 3_556
C18 C19 1.366(11) .
